data_4026313
loop_
_publ_author_name
'Ming-Chang P. Yeh'
'Ming-Nan Lin'
'Yi-Shiang Chou'
'Tern-Chi Lin'
'Li-Yu Tseng'

_publ_section_title
;
 Synthesis of the Phenanthrene and Cyclohepta[a]naphthalene Skeletons via
 Gold(I)-Catalyzed Intramolecular Cyclization of Unactivated Cyclic
 5-(2-Arylethyl)-1,3-dienes
;
_journal_name_full 'Journal of Organic Chemistry'
_journal_page_first 4027
_journal_page_last 4033
_journal_paper_doi 10.1021/jo200445p
_journal_volume 76
_journal_year 2011
_chemical_formula_moiety 'C20 H24 O6'
_chemical_formula_sum 'C20 H24 O6'
_chemical_formula_weight 360.39
_chemical_name_systematic
;
?
;
_space_group_IT_number 2
_symmetry_cell_setting triclinic
_symmetry_space_group_name_Hall '-P 1'
_symmetry_space_group_name_H-M 'P -1'
_atom_sites_solution_hydrogens geom
_atom_sites_solution_primary direct
_atom_sites_solution_secondary difmap
_audit_creation_method SHELXL-97
_cell_angle_alpha 92.420(2)
_cell_angle_beta 91.209(2)
_cell_angle_gamma 96.6220(10)
_cell_formula_units_Z 2
_cell_length_a 7.8754(2)
_cell_length_b 7.9830(2)
_cell_length_c 14.3221(4)
_cell_measurement_reflns_used 12081
_cell_measurement_temperature 200(2)
_cell_measurement_theta_max 25.35
_cell_measurement_theta_min 2.037
_cell_volume 893.31(4)
_computing_cell_refinement 'HKL Scalepack (Otwinowski & Minor 1997)'
_computing_data_collection 'Collect (Nonius BV, 1997-2000)'
_computing_data_reduction 'HKL Denzo and Scalepack'
_computing_molecular_graphics 'Ortep-3 for Windows (Farrugia, 1997)'
_computing_publication_material 'WinGX publication routines (Farrugia, 1999)'
_computing_structure_refinement 'SHELXL-97 (Sheldrick, 1997)'
_computing_structure_solution 'SHELXS-86 (Sheldrick, 1986)'
_diffrn_ambient_temperature 200(2)
_diffrn_detector_area_resol_mean 9
_diffrn_measured_fraction_theta_full 0.983
_diffrn_measured_fraction_theta_max 0.983
_diffrn_measurement_device_type KappaCCD
_diffrn_measurement_method 'CCD rotation images, thick slices'
_diffrn_radiation_monochromator graphite
_diffrn_radiation_source 'fine-focus sealed tube'
_diffrn_radiation_type MoK\a
_diffrn_radiation_wavelength 0.71073
_diffrn_reflns_av_R_equivalents 0.0322
_diffrn_reflns_av_sigmaI/netI 0.0303
_diffrn_reflns_limit_h_max 9
_diffrn_reflns_limit_h_min -9
_diffrn_reflns_limit_k_max 9
_diffrn_reflns_limit_k_min -9
_diffrn_reflns_limit_l_max 17
_diffrn_reflns_limit_l_min -17
_diffrn_reflns_number 9417
_diffrn_reflns_theta_full 25.30
_diffrn_reflns_theta_max 25.30
_diffrn_reflns_theta_min 2.57
_exptl_absorpt_coefficient_mu 0.099
_exptl_absorpt_correction_T_max 1.0374
_exptl_absorpt_correction_T_min 0.9106
_exptl_absorpt_correction_type multi-scan
_exptl_absorpt_process_details
;
?
;
_exptl_crystal_colour colorless
_exptl_crystal_density_diffrn 1.340
_exptl_crystal_description prism
_exptl_crystal_F_000 384
_exptl_crystal_size_max 0.65
_exptl_crystal_size_mid 0.55
_exptl_crystal_size_min 0.5
_refine_diff_density_max 0.375
_refine_diff_density_min -0.233
_refine_diff_density_rms 0.071
_refine_ls_extinction_coef 0.045(6)
_refine_ls_extinction_expression Fc^*^=kFc[1+0.001xFc^2^\l^3^/sin(2\q)]^-1/4^
_refine_ls_extinction_method SHELXL
_refine_ls_goodness_of_fit_ref 1.046
_refine_ls_hydrogen_treatment fixed
_refine_ls_matrix_type full
_refine_ls_number_parameters 236
_refine_ls_number_reflns 3209
_refine_ls_number_restraints 0
_refine_ls_restrained_S_all 1.046
_refine_ls_R_factor_all 0.0494
_refine_ls_R_factor_gt 0.0428
_refine_ls_shift/su_max 0.001
_refine_ls_shift/su_mean 0.000
_refine_ls_structure_factor_coef Fsqd
_refine_ls_weighting_details 'calc w=1/[\s^2^(Fo^2^)+(0.0700P)^2^+0.3006P] where P=(Fo^2^+2Fc^2^)/3'
_refine_ls_weighting_scheme calc
_refine_ls_wR_factor_gt 0.1209
_refine_ls_wR_factor_ref 0.1258
_reflns_number_gt 2824
_reflns_number_total 3209
_reflns_threshold_expression >2sigma(I)
_cod_data_source_file jo200445p_si_003_3.cif
_cod_data_source_block 8562
_cod_database_code 4026313

loop_
_symmetry_equiv_pos_as_xyz
'x, y, z'
'-x, -y, -z'

loop_
_atom_site_label
_atom_site_type_symbol
_atom_site_fract_x
_atom_site_fract_y
_atom_site_fract_z
_atom_site_U_iso_or_equiv
_atom_site_adp_type
_atom_site_occupancy
_atom_site_symmetry_multiplicity
_atom_site_calc_flag
_atom_site_refinement_flags
O1 O 0.40917(14) 0.79797(14) 0.20059(8) 0.0350(3) Uani 1 1 d .
O2 O 0.41297(15) 0.52072(15) 0.17330(10) 0.0468(4) Uani 1 1 d .
O3 O 0.87956(15) 0.85295(16) 0.08320(9) 0.0426(3) Uani 1 1 d .
O4 O 0.61000(14) 0.78141(15) 0.03162(7) 0.0367(3) Uani 1 1 d .
O5 O 0.77471(17) 0.34180(14) 0.45886(8) 0.0394(3) Uani 1 1 d .
O6 O 0.62467(17) 0.86794(15) 0.59431(8) 0.0407(3) Uani 1 1 d .
C1 C 0.2248(2) 0.7719(3) 0.19485(15) 0.0476(5) Uani 1 1 d .
H1A H 0.1802 0.8775 0.2069 0.071 Uiso 1 1 calc R
H1B H 0.1832 0.6934 0.2404 0.071 Uiso 1 1 calc R
H1C H 0.1882 0.7276 0.1334 0.071 Uiso 1 1 calc R
C2 C 0.48772(19) 0.65983(19) 0.18525(10) 0.0282(3) Uani 1 1 d .
C3 C 0.68254(19) 0.70185(18) 0.18506(10) 0.0259(3) Uani 1 1 d .
C4 C 0.73712(19) 0.78827(18) 0.09470(11) 0.0277(3) Uani 1 1 d .
C5 C 0.6525(3) 0.8574(3) -0.05640(12) 0.0440(4) Uani 1 1 d .
H5A H 0.5526 0.8465 -0.0968 0.066 Uiso 1 1 calc R
H5B H 0.7402 0.8012 -0.0856 0.066 Uiso 1 1 calc R
H5C H 0.6928 0.9748 -0.0450 0.066 Uiso 1 1 calc R
C6 C 0.76806(19) 0.53983(18) 0.19201(11) 0.0268(3) Uani 1 1 d .
C7 C 0.7945(2) 0.4467(2) 0.10049(11) 0.0351(4) Uani 1 1 d .
H7A H 0.8846 0.5106 0.0673 0.042 Uiso 1 1 calc R
H7B H 0.6904 0.4397 0.0624 0.042 Uiso 1 1 calc R
C8 C 0.8417(2) 0.2696(2) 0.11296(12) 0.0374(4) Uani 1 1 d .
H8A H 0.7409 0.1949 0.1279 0.045 Uiso 1 1 calc R
H8B H 0.8870 0.2266 0.0554 0.045 Uiso 1 1 calc R
C9 C 0.9749(2) 0.2749(2) 0.19136(12) 0.0359(4) Uani 1 1 d .
H9A H 1.0128 0.1642 0.1963 0.043 Uiso 1 1 calc R
H9B H 1.0732 0.3539 0.1776 0.043 Uiso 1 1 calc R
C10 C 0.9006(2) 0.32853(19) 0.28322(11) 0.0315(4) Uani 1 1 d .
H10A H 0.9923 0.3509 0.3300 0.038 Uiso 1 1 calc R
H10B H 0.8213 0.2362 0.3039 0.038 Uiso 1 1 calc R
C11 C 0.80797(18) 0.48485(18) 0.27658(11) 0.0261(3) Uani 1 1 d .
C12 C 0.76194(18) 0.57629(18) 0.36380(10) 0.0258(3) Uani 1 1 d .
C13 C 0.74794(19) 0.50679(19) 0.45255(11) 0.0286(3) Uani 1 1 d .
C14 C 0.7932(2) 0.2758(2) 0.54885(12) 0.0397(4) Uani 1 1 d .
H14A H 0.8104 0.1589 0.5421 0.060 Uiso 1 1 calc R
H14B H 0.6917 0.2866 0.5835 0.060 Uiso 1 1 calc R
H14C H 0.8898 0.3375 0.5816 0.060 Uiso 1 1 calc R
C15 C 0.7036(2) 0.6010(2) 0.53100(11) 0.0307(4) Uani 1 1 d .
H15 H 0.6960 0.5528 0.5890 0.037 Uiso 1 1 calc R
C16 C 0.6710(2) 0.76667(19) 0.52193(11) 0.0304(4) Uani 1 1 d .
C17 C 0.5979(2) 0.7952(2) 0.68251(11) 0.0387(4) Uani 1 1 d .
H17A H 0.5666 0.8791 0.7269 0.058 Uiso 1 1 calc R
H17B H 0.7012 0.7541 0.7038 0.058 Uiso 1 1 calc R
H17C H 0.5078 0.7033 0.6764 0.058 Uiso 1 1 calc R
C18 C 0.6825(2) 0.83866(19) 0.43566(11) 0.0303(4) Uani 1 1 d .
H18 H 0.6599 0.9495 0.4296 0.036 Uiso 1 1 calc R
C19 C 0.72774(18) 0.74508(18) 0.35860(10) 0.0260(3) Uani 1 1 d .
C20 C 0.74847(19) 0.82605(18) 0.26625(10) 0.0272(3) Uani 1 1 d .
H20A H 0.8683 0.8644 0.2578 0.033 Uiso 1 1 calc R
H20B H 0.6858 0.9238 0.2659 0.033 Uiso 1 1 calc R

loop_
_atom_site_aniso_label
_atom_site_aniso_U_11
_atom_site_aniso_U_22
_atom_site_aniso_U_33
_atom_site_aniso_U_23
_atom_site_aniso_U_13
_atom_site_aniso_U_12
O1 0.0256(6) 0.0336(6) 0.0470(7) 0.0012(5) 0.0035(5) 0.0080(5)
O2 0.0333(7) 0.0297(7) 0.0761(9) 0.0036(6) -0.0029(6) -0.0020(5)
O3 0.0354(7) 0.0498(7) 0.0419(7) 0.0130(5) 0.0045(5) -0.0030(5)
O4 0.0356(6) 0.0489(7) 0.0264(6) 0.0076(5) 0.0006(5) 0.0057(5)
O5 0.0607(8) 0.0254(6) 0.0337(6) 0.0053(5) -0.0019(5) 0.0111(5)
O6 0.0591(8) 0.0341(6) 0.0303(6) -0.0019(5) 0.0067(5) 0.0115(6)
C1 0.0264(9) 0.0527(11) 0.0652(13) 0.0079(9) 0.0026(8) 0.0093(8)
C2 0.0300(8) 0.0278(8) 0.0273(8) 0.0050(6) 0.0005(6) 0.0046(6)
C3 0.0266(8) 0.0244(7) 0.0271(8) 0.0020(6) 0.0012(6) 0.0042(6)
C4 0.0300(8) 0.0246(7) 0.0296(8) 0.0008(6) 0.0035(6) 0.0070(6)
C5 0.0521(11) 0.0541(11) 0.0276(9) 0.0099(7) 0.0033(7) 0.0107(9)
C6 0.0260(7) 0.0237(7) 0.0310(8) 0.0004(6) 0.0009(6) 0.0035(6)
C7 0.0419(9) 0.0328(9) 0.0314(9) -0.0016(7) 0.0026(7) 0.0095(7)
C8 0.0426(10) 0.0320(9) 0.0380(9) -0.0064(7) 0.0029(7) 0.0090(7)
C9 0.0338(9) 0.0279(8) 0.0475(10) -0.0006(7) 0.0037(7) 0.0099(7)
C10 0.0304(8) 0.0265(8) 0.0383(9) 0.0001(6) -0.0022(7) 0.0071(6)
C11 0.0214(7) 0.0229(7) 0.0337(8) -0.0008(6) -0.0001(6) 0.0022(6)
C12 0.0223(7) 0.0252(7) 0.0296(8) 0.0003(6) -0.0019(6) 0.0024(6)
C13 0.0280(8) 0.0246(7) 0.0331(8) 0.0029(6) -0.0039(6) 0.0029(6)
C14 0.0504(10) 0.0312(9) 0.0373(9) 0.0096(7) -0.0085(8) 0.0028(7)
C15 0.0325(8) 0.0319(8) 0.0275(8) 0.0033(6) -0.0022(6) 0.0022(6)
C16 0.0310(8) 0.0302(8) 0.0296(8) -0.0030(6) -0.0004(6) 0.0034(6)
C17 0.0436(10) 0.0448(10) 0.0283(8) -0.0007(7) 0.0016(7) 0.0083(8)
C18 0.0331(8) 0.0246(7) 0.0336(8) -0.0001(6) -0.0010(6) 0.0052(6)
C19 0.0233(7) 0.0242(7) 0.0301(8) 0.0002(6) -0.0023(6) 0.0017(6)
C20 0.0282(8) 0.0220(7) 0.0312(8) 0.0008(6) -0.0001(6) 0.0025(6)

loop_
_atom_type_symbol
_atom_type_description
_atom_type_scat_dispersion_real
_atom_type_scat_dispersion_imag
_atom_type_scat_source
C C 0.0033 0.0016 'International Tables Vol C Tables 4.2.6.8 and 6.1.1.4'
H H 0.0000 0.0000 'International Tables Vol C Tables 4.2.6.8 and 6.1.1.4'
O O 0.0106 0.0060 'International Tables Vol C Tables 4.2.6.8 and 6.1.1.4'

loop_
_geom_angle_atom_site_label_1
_geom_angle_atom_site_label_2
_geom_angle_atom_site_label_3
_geom_angle
C2 O1 C1 115.54(13)
C4 O4 C5 115.91(13)
C13 O5 C14 119.06(12)
C16 O6 C17 117.83(13)
O1 C1 H1A 109.5
O1 C1 H1B 109.5
H1A C1 H1B 109.5
O1 C1 H1C 109.5
H1A C1 H1C 109.5
H1B C1 H1C 109.5
O2 C2 O1 123.42(14)
O2 C2 C3 124.78(14)
O1 C2 C3 111.80(12)
C6 C3 C2 109.86(12)
C6 C3 C20 109.21(12)
C2 C3 C20 111.84(12)
C6 C3 C4 109.27(12)
C2 C3 C4 110.26(12)
C20 C3 C4 106.32(12)
O3 C4 O4 124.38(14)
O3 C4 C3 122.96(14)
O4 C4 C3 112.67(12)
O4 C5 H5A 109.5
O4 C5 H5B 109.5
H5A C5 H5B 109.5
O4 C5 H5C 109.5
H5A C5 H5C 109.5
H5B C5 H5C 109.5
C11 C6 C7 124.09(13)
C11 C6 C3 119.95(13)
C7 C6 C3 115.90(13)
C6 C7 C8 113.02(13)
C6 C7 H7A 109.0
C8 C7 H7A 109.0
C6 C7 H7B 109.0
C8 C7 H7B 109.0
H7A C7 H7B 107.8
C9 C8 C7 109.09(13)
C9 C8 H8A 109.9
C7 C8 H8A 109.9
C9 C8 H8B 109.9
C7 C8 H8B 109.9
H8A C8 H8B 108.3
C10 C9 C8 110.23(13)
C10 C9 H9A 109.6
C8 C9 H9A 109.6
C10 C9 H9B 109.6
C8 C9 H9B 109.6
H9A C9 H9B 108.1
C9 C10 C11 113.17(13)
C9 C10 H10A 108.9
C11 C10 H10A 108.9
C9 C10 H10B 108.9
C11 C10 H10B 108.9
H10A C10 H10B 107.8
C6 C11 C12 120.46(13)
C6 C11 C10 119.82(13)
C12 C11 C10 119.72(13)
C19 C12 C13 116.29(13)
C19 C12 C11 118.55(13)
C13 C12 C11 125.16(13)
O5 C13 C15 120.88(14)
O5 C13 C12 117.45(13)
C15 C13 C12 121.65(14)
O5 C14 H14A 109.5
O5 C14 H14B 109.5
H14A C14 H14B 109.5
O5 C14 H14C 109.5
H14A C14 H14C 109.5
H14B C14 H14C 109.5
C16 C15 C13 119.69(14)
C16 C15 H15 120.2
C13 C15 H15 120.2
O6 C16 C18 115.90(14)
O6 C16 C15 123.89(14)
C18 C16 C15 120.21(14)
O6 C17 H17A 109.5
O6 C17 H17B 109.5
H17A C17 H17B 109.5
O6 C17 H17C 109.5
H17A C17 H17C 109.5
H17B C17 H17C 109.5
C16 C18 C19 119.75(14)
C16 C18 H18 120.1
C19 C18 H18 120.1
C18 C19 C12 122.42(14)
C18 C19 C20 119.60(13)
C12 C19 C20 117.94(13)
C19 C20 C3 111.24(12)
C19 C20 H20A 109.4
C3 C20 H20A 109.4
C19 C20 H20B 109.4
C3 C20 H20B 109.4
H20A C20 H20B 108.0

loop_
_geom_bond_atom_site_label_1
_geom_bond_atom_site_label_2
_geom_bond_distance
O1 C2 1.3377(18)
O1 C1 1.443(2)
O2 C2 1.1992(19)
O3 C4 1.1973(19)
O4 C4 1.3291(19)
O4 C5 1.451(2)
O5 C13 1.3641(18)
O5 C14 1.4236(19)
O6 C16 1.3691(19)
O6 C17 1.422(2)
C1 H1A 0.9600
C1 H1B 0.9600
C1 H1C 0.9600
C2 C3 1.532(2)
C3 C6 1.531(2)
C3 C20 1.537(2)
C3 C4 1.538(2)
C5 H5A 0.9600
C5 H5B 0.9600
C5 H5C 0.9600
C6 C11 1.349(2)
C6 C7 1.510(2)
C7 C8 1.520(2)
C7 H7A 0.9700
C7 H7B 0.9700
C8 C9 1.516(2)
C8 H8A 0.9700
C8 H8B 0.9700
C9 C10 1.516(2)
C9 H9A 0.9700
C9 H9B 0.9700
C10 C11 1.522(2)
C10 H10A 0.9700
C10 H10B 0.9700
C11 C12 1.493(2)
C12 C19 1.409(2)
C12 C13 1.410(2)
C13 C15 1.399(2)
C14 H14A 0.9600
C14 H14B 0.9600
C14 H14C 0.9600
C15 C16 1.387(2)
C15 H15 0.9300
C16 C18 1.385(2)
C17 H17A 0.9600
C17 H17B 0.9600
C17 H17C 0.9600
C18 C19 1.383(2)
C18 H18 0.9300
C19 C20 1.500(2)
C20 H20A 0.9700
C20 H20B 0.9700

loop_
_cod_related_entry_id
_cod_related_entry_database
_cod_related_entry_code
1 ChemSpider 30659376
